data_7236721
loop_
_publ_author_name
'Lei, Yunxiang'
'Zhou, Yibin'
'Qian, Lebin'
'Wang, Yuxiang'
'Liu, Miaochang'
'Huang, Xiaobo'
'Wu, Ge'
'Wu, Huayue'
'Ding, Jinchang'
'Cheng, Yixiang'

_publ_section_title
;
 Polymorphism and mechanochromism of N-alkylated 1,4-dihydropyridine
 derivatives containing different electron-withdrawing end groups
;
_journal_issue 21
_journal_name_full 'Journal of Materials Chemistry C'
_journal_page_first 5183
_journal_paper_doi 10.1039/C7TC00362E
_journal_volume 5
_journal_year 2017
_chemical_formula_moiety 'C16 H22 N2 O2'
_chemical_formula_sum 'C16 H22 N2 O2'
_chemical_formula_weight 274.36
_space_group_IT_number 2
_space_group_name_Hall '-P 1'
_space_group_name_H-M_alt 'P -1'
_symmetry_cell_setting triclinic
_symmetry_space_group_name_Hall '-P 1'
_symmetry_space_group_name_H-M 'P -1'
_atom_sites_solution_hydrogens geom
_atom_sites_solution_primary direct
_atom_sites_solution_secondary difmap
_audit_creation_method SHELXL-97
_audit_update_record
;
2016-08-08 deposited with the CCDC.
2017-05-09 downloaded from the CCDC.
;
_cell_angle_alpha 100.451(11)
_cell_angle_beta 99.409(11)
_cell_angle_gamma 99.622(12)
_cell_formula_units_Z 2
_cell_length_a 7.932(4)
_cell_length_b 8.098(5)
_cell_length_c 12.503(7)
_cell_measurement_reflns_used 4722
_cell_measurement_temperature 100(2)
_cell_measurement_theta_max 28.46
_cell_measurement_theta_min 2.61
_cell_volume 763.0(7)
_computing_cell_refinement 'SAINT (Bruker, 2002)'
_computing_data_collection 'SMART (Bruker, 2002)'
_computing_data_reduction SAINT
_computing_molecular_graphics 'XP (Bruker, 2002)'
_computing_publication_material 'SHELXL-97 (Bruker, 2002)'
_computing_structure_refinement 'SHELXL-97 (Sheldrick, 1997)'
_computing_structure_solution 'SHELXS-97 (Sheldrick, 1997)'
_diffrn_ambient_temperature 100(2)
_diffrn_measured_fraction_theta_full 0.972
_diffrn_measured_fraction_theta_max 0.972
_diffrn_measurement_device_type 'Bruker APEX area-detector diffractometer'
_diffrn_measurement_method '\f and \w scans'
_diffrn_radiation_monochromator graphite
_diffrn_radiation_source 'fine-focus sealed tube'
_diffrn_radiation_type MoK\a
_diffrn_radiation_wavelength 0.71073
_diffrn_reflns_av_R_equivalents 0.0303
_diffrn_reflns_av_sigmaI/netI 0.0324
_diffrn_reflns_limit_h_max 9
_diffrn_reflns_limit_h_min -9
_diffrn_reflns_limit_k_max 9
_diffrn_reflns_limit_k_min -7
_diffrn_reflns_limit_l_max 14
_diffrn_reflns_limit_l_min -15
_diffrn_reflns_number 9304
_diffrn_reflns_theta_full 25.50
_diffrn_reflns_theta_max 25.50
_diffrn_reflns_theta_min 2.61
_exptl_absorpt_coefficient_mu 0.079
_exptl_absorpt_correction_T_max 0.9836
_exptl_absorpt_correction_T_min 0.9721
_exptl_absorpt_correction_type multi-scan
_exptl_absorpt_process_details 'SADABS (Bruker, 2002)'
_exptl_crystal_colour Red
_exptl_crystal_density_diffrn 1.194
_exptl_crystal_density_method 'not measured'
_exptl_crystal_description Rod
_exptl_crystal_F_000 296
_exptl_crystal_size_max 0.36
_exptl_crystal_size_mid 0.25
_exptl_crystal_size_min 0.21
_refine_diff_density_max 0.249
_refine_diff_density_min -0.245
_refine_diff_density_rms 0.070
_refine_ls_extinction_coef 0.050(14)
_refine_ls_extinction_expression Fc^*^=kFc[1+0.001xFc^2^\l^3^/sin(2\q)]^-1/4^
_refine_ls_extinction_method SHELXL
_refine_ls_goodness_of_fit_ref 1.107
_refine_ls_hydrogen_treatment constr
_refine_ls_matrix_type full
_refine_ls_number_parameters 186
_refine_ls_number_reflns 2764
_refine_ls_number_restraints 0
_refine_ls_restrained_S_all 1.107
_refine_ls_R_factor_all 0.1044
_refine_ls_R_factor_gt 0.0645
_refine_ls_shift/su_max 0.000
_refine_ls_shift/su_mean 0.000
_refine_ls_structure_factor_coef Fsqd
_refine_ls_weighting_details 'calc w=1/[\s^2^(Fo^2^)+(0.1289P)^2^+0.1351P] where P=(Fo^2^+2Fc^2^)/3'
_refine_ls_weighting_scheme calc
_refine_ls_wR_factor_gt 0.1804
_refine_ls_wR_factor_ref 0.2331
_reflns_number_gt 1727
_reflns_number_total 2764
_reflns_threshold_expression I>2\s(I)
_cod_data_source_file c7tc00362e2.cif
_cod_data_source_block mo_20150929a_0m
_cod_depositor_comments
;
The following automatic conversions were performed:

data item '_exptl_absorpt_correction_type' value 'Multi-scan' was
changed to 'multi-scan' in accordance with the
/home/saulius/struct/COD-crude-data/automatic-downloads/DataCite-retrospective/RSC/depositions/lib/dictionaries/cif_core.dic
dictionary named 'cif_core.dic' version 2.4.2 last updated on
2011-04-26.

data item '_symmetry_cell_setting' value 'Triclinic' was changed to
'triclinic' in accordance with the
/home/saulius/struct/COD-crude-data/automatic-downloads/DataCite-retrospective/RSC/depositions/lib/dictionaries/cif_core.dic
dictionary named 'cif_core.dic' version 2.4.2 last updated on
2011-04-26.

Automatic conversion script
Id: cif_fix_values 6909 2019-04-08 15:41:33Z antanas 
;
_cod_database_code 7236721

loop_
_symmetry_equiv_pos_as_xyz
'x, y, z'
'-x, -y, -z'

loop_
_atom_site_label
_atom_site_type_symbol
_atom_site_fract_x
_atom_site_fract_y
_atom_site_fract_z
_atom_site_U_iso_or_equiv
_atom_site_adp_type
_atom_site_occupancy
_atom_site_symmetry_multiplicity
_atom_site_calc_flag
_atom_site_refinement_flags
O1 O 0.3478(2) 0.8052(2) 0.26006(15) 0.0646(6) Uani 1 1 d .
O2 O 0.2504(3) 0.9159(3) 0.4076(2) 0.0927(8) Uani 1 1 d .
N1 N 0.1648(2) 0.4960(2) 0.67496(16) 0.0526(6) Uani 1 1 d .
N2 N 0.3755(3) 0.3940(3) 0.2485(2) 0.0766(7) Uani 1 1 d .
C1 C 0.1078(4) 0.7828(4) 0.7421(3) 0.0798(9) Uani 1 1 d .
H1A H 0.1068 0.8883 0.7174 0.120 Uiso 1 1 calc R
H1B H 0.1874 0.8046 0.8121 0.120 Uiso 1 1 calc R
H1C H -0.0074 0.7354 0.7506 0.120 Uiso 1 1 calc R
C2 C 0.1646(3) 0.6586(3) 0.6585(2) 0.0545(6) Uani 1 1 d .
C3 C 0.2089(3) 0.7050(3) 0.5666(2) 0.0558(6) Uani 1 1 d .
H3 H 0.2069 0.8164 0.5581 0.067 Uiso 1 1 calc R
C4 C 0.2580(3) 0.5914(3) 0.48331(18) 0.0485(6) Uani 1 1 d .
C5 C 0.2590(3) 0.4259(3) 0.50546(19) 0.0520(6) Uani 1 1 d .
H5 H 0.2919 0.3449 0.4545 0.062 Uiso 1 1 calc R
C6 C 0.2140(3) 0.3810(3) 0.5975(2) 0.0533(6) Uani 1 1 d .
C7 C 0.2131(4) 0.2023(3) 0.6145(3) 0.0726(8) Uani 1 1 d .
H7A H 0.2581 0.1397 0.5565 0.109 Uiso 1 1 calc R
H7B H 0.0958 0.1461 0.6127 0.109 Uiso 1 1 calc R
H7C H 0.2848 0.2068 0.6851 0.109 Uiso 1 1 calc R
C8 C 0.2999(3) 0.6321(3) 0.3856(2) 0.0517(6) Uani 1 1 d .
C9 C 0.3439(3) 0.5035(3) 0.3085(2) 0.0576(7) Uani 1 1 d .
C10 C 0.2978(3) 0.7967(3) 0.3569(2) 0.0573(6) Uani 1 1 d .
C11 C 0.3571(4) 0.9702(3) 0.2297(3) 0.0746(8) Uani 1 1 d .
H11A H 0.4428 1.0572 0.2846 0.089 Uiso 1 1 calc R
H11B H 0.2446 1.0035 0.2255 0.089 Uiso 1 1 calc R
C12 C 0.4080(5) 0.9522(5) 0.1202(3) 0.0960(11) Uani 1 1 d .
H12A H 0.5151 0.9111 0.1241 0.144 Uiso 1 1 calc R
H12B H 0.4241 1.0616 0.0998 0.144 Uiso 1 1 calc R
H12C H 0.3180 0.8722 0.0656 0.144 Uiso 1 1 calc R
C13 C 0.1191(3) 0.4476(3) 0.7751(2) 0.0573(6) Uani 1 1 d .
H13A H 0.0628 0.3274 0.7574 0.069 Uiso 1 1 calc R
H13B H 0.0360 0.5136 0.7999 0.069 Uiso 1 1 calc R
C14 C 0.2759(3) 0.4769(4) 0.8689(2) 0.0707(8) Uani 1 1 d .
H14A H 0.3562 0.4061 0.8454 0.085 Uiso 1 1 calc R
H14B H 0.3359 0.5958 0.8839 0.085 Uiso 1 1 calc R
C15 C 0.2280(4) 0.4360(5) 0.9737(2) 0.0792(9) Uani 1 1 d .
H15A H 0.1510 0.5100 0.9981 0.095 Uiso 1 1 calc R
H15B H 0.3332 0.4628 1.0308 0.095 Uiso 1 1 calc R
C16 C 0.1402(6) 0.2530(5) 0.9638(4) 0.1085(12) Uani 1 1 d .
H16A H 0.0314 0.2272 0.9115 0.163 Uiso 1 1 calc R
H16B H 0.1188 0.2367 1.0350 0.163 Uiso 1 1 calc R
H16C H 0.2142 0.1782 0.9387 0.163 Uiso 1 1 calc R

loop_
_atom_site_aniso_label
_atom_site_aniso_U_11
_atom_site_aniso_U_22
_atom_site_aniso_U_33
_atom_site_aniso_U_23
_atom_site_aniso_U_13
_atom_site_aniso_U_12
O1 0.0839(12) 0.0644(10) 0.0568(12) 0.0266(8) 0.0293(9) 0.0168(8)
O2 0.146(2) 0.0710(12) 0.0866(18) 0.0289(11) 0.0620(15) 0.0410(12)
N1 0.0517(10) 0.0639(11) 0.0404(12) 0.0139(8) 0.0077(8) 0.0053(8)
N2 0.1068(18) 0.0664(13) 0.0622(17) 0.0133(11) 0.0333(13) 0.0175(12)
C1 0.113(2) 0.0685(15) 0.065(2) 0.0107(13) 0.0418(16) 0.0196(14)
C2 0.0591(13) 0.0594(12) 0.0444(14) 0.0111(10) 0.0136(10) 0.0076(9)
C3 0.0657(14) 0.0549(11) 0.0481(15) 0.0131(10) 0.0166(10) 0.0091(10)
C4 0.0481(11) 0.0579(11) 0.0382(13) 0.0120(9) 0.0088(9) 0.0056(9)
C5 0.0583(12) 0.0589(12) 0.0377(13) 0.0093(10) 0.0092(9) 0.0103(9)
C6 0.0546(12) 0.0611(12) 0.0428(14) 0.0137(10) 0.0079(9) 0.0069(9)
C7 0.099(2) 0.0669(14) 0.0585(18) 0.0224(12) 0.0232(14) 0.0188(13)
C8 0.0523(12) 0.0577(12) 0.0457(14) 0.0142(10) 0.0121(9) 0.0074(9)
C9 0.0593(13) 0.0624(13) 0.0511(16) 0.0183(11) 0.0121(10) 0.0051(10)
C10 0.0606(14) 0.0633(13) 0.0514(16) 0.0168(11) 0.0182(10) 0.0104(10)
C11 0.097(2) 0.0669(14) 0.072(2) 0.0327(13) 0.0316(15) 0.0162(13)
C12 0.126(3) 0.096(2) 0.092(3) 0.0521(19) 0.050(2) 0.0337(19)
C13 0.0533(12) 0.0750(14) 0.0444(14) 0.0220(11) 0.0110(10) 0.0045(10)
C14 0.0577(14) 0.106(2) 0.0467(16) 0.0251(14) 0.0080(11) 0.0042(13)
C15 0.0746(17) 0.122(2) 0.0441(16) 0.0257(16) 0.0132(12) 0.0174(15)
C16 0.133(3) 0.122(3) 0.086(3) 0.055(2) 0.029(2) 0.026(2)

loop_
_atom_type_symbol
_atom_type_description
_atom_type_scat_dispersion_real
_atom_type_scat_dispersion_imag
_atom_type_scat_source
C C 0.0033 0.0016 'International Tables Vol C Tables 4.2.6.8 and 6.1.1.4'
H H 0.0000 0.0000 'International Tables Vol C Tables 4.2.6.8 and 6.1.1.4'
N N 0.0061 0.0033 'International Tables Vol C Tables 4.2.6.8 and 6.1.1.4'
O O 0.0106 0.0060 'International Tables Vol C Tables 4.2.6.8 and 6.1.1.4'

loop_
_geom_angle_atom_site_label_1
_geom_angle_atom_site_label_2
_geom_angle_atom_site_label_3
_geom_angle
C10 O1 C11 115.2(2)
C6 N1 C2 118.9(2)
C6 N1 C13 120.5(2)
C2 N1 C13 120.6(2)
C2 C1 H1A 109.5
C2 C1 H1B 109.5
H1A C1 H1B 109.5
C2 C1 H1C 109.5
H1A C1 H1C 109.5
H1B C1 H1C 109.5
C3 C2 N1 121.0(2)
C3 C2 C1 120.3(2)
N1 C2 C1 118.7(2)
C2 C3 C4 122.7(2)
C2 C3 H3 118.7
C4 C3 H3 118.7
C8 C4 C3 124.7(2)
C8 C4 C5 121.3(2)
C3 C4 C5 114.0(2)
C6 C5 C4 122.8(2)
C6 C5 H5 118.6
C4 C5 H5 118.6
C5 C6 N1 120.7(2)
C5 C6 C7 120.1(2)
N1 C6 C7 119.2(2)
C6 C7 H7A 109.5
C6 C7 H7B 109.5
H7A C7 H7B 109.5
C6 C7 H7C 109.5
H7A C7 H7C 109.5
H7B C7 H7C 109.5
C4 C8 C9 118.3(2)
C4 C8 C10 124.1(2)
C9 C8 C10 117.6(2)
N2 C9 C8 176.7(2)
O2 C10 O1 120.5(2)
O2 C10 C8 126.8(2)
O1 C10 C8 112.7(2)
O1 C11 C12 107.1(2)
O1 C11 H11A 110.3
C12 C11 H11A 110.3
O1 C11 H11B 110.3
C12 C11 H11B 110.3
H11A C11 H11B 108.6
C11 C12 H12A 109.5
C11 C12 H12B 109.5
H12A C12 H12B 109.5
C11 C12 H12C 109.5
H12A C12 H12C 109.5
H12B C12 H12C 109.5
N1 C13 C14 113.0(2)
N1 C13 H13A 109.0
C14 C13 H13A 109.0
N1 C13 H13B 109.0
C14 C13 H13B 109.0
H13A C13 H13B 107.8
C15 C14 C13 113.0(2)
C15 C14 H14A 109.0
C13 C14 H14A 109.0
C15 C14 H14B 109.0
C13 C14 H14B 109.0
H14A C14 H14B 107.8
C14 C15 C16 114.8(3)
C14 C15 H15A 108.6
C16 C15 H15A 108.6
C14 C15 H15B 108.6
C16 C15 H15B 108.6
H15A C15 H15B 107.5
C15 C16 H16A 109.5
C15 C16 H16B 109.5
H16A C16 H16B 109.5
C15 C16 H16C 109.5
H16A C16 H16C 109.5
H16B C16 H16C 109.5

loop_
_geom_bond_atom_site_label_1
_geom_bond_atom_site_label_2
_geom_bond_distance
O1 C10 1.344(3)
O1 C11 1.448(3)
O2 C10 1.205(3)
N1 C6 1.369(3)
N1 C2 1.369(3)
N1 C13 1.460(3)
N2 C9 1.142(3)
C1 C2 1.494(4)
C1 H1A 0.9600
C1 H1B 0.9600
C1 H1C 0.9600
C2 C3 1.352(4)
C3 C4 1.410(3)
C3 H3 0.9300
C4 C8 1.398(3)
C4 C5 1.418(3)
C5 C6 1.352(3)
C5 H5 0.9300
C6 C7 1.499(4)
C7 H7A 0.9600
C7 H7B 0.9600
C7 H7C 0.9600
C8 C9 1.415(3)
C8 C10 1.444(3)
C11 C12 1.480(5)
C11 H11A 0.9700
C11 H11B 0.9700
C12 H12A 0.9600
C12 H12B 0.9600
C12 H12C 0.9600
C13 C14 1.517(4)
C13 H13A 0.9700
C13 H13B 0.9700
C14 C15 1.500(4)
C14 H14A 0.9700
C14 H14B 0.9700
C15 C16 1.503(5)
C15 H15A 0.9700
C15 H15B 0.9700
C16 H16A 0.9600
C16 H16B 0.9600
C16 H16C 0.9600

loop_
_geom_torsion_atom_site_label_1
_geom_torsion_atom_site_label_2
_geom_torsion_atom_site_label_3
_geom_torsion_atom_site_label_4
_geom_torsion
C6 N1 C2 C3 1.2(3)
C13 N1 C2 C3 179.12(19)
C6 N1 C2 C1 178.9(2)
C13 N1 C2 C1 -3.2(3)
N1 C2 C3 C4 -0.2(4)
C1 C2 C3 C4 -177.9(2)
C2 C3 C4 C8 178.0(2)
C2 C3 C4 C5 -0.9(3)
C8 C4 C5 C6 -177.93(19)
C3 C4 C5 C6 1.0(3)
C4 C5 C6 N1 -0.1(4)
C4 C5 C6 C7 178.3(2)
C2 N1 C6 C5 -1.1(3)
C13 N1 C6 C5 -178.98(19)
C2 N1 C6 C7 -179.5(2)
C13 N1 C6 C7 2.6(3)
C3 C4 C8 C9 -178.9(2)
C5 C4 C8 C9 -0.1(3)
C3 C4 C8 C10 -0.2(4)
C5 C4 C8 C10 178.6(2)
C4 C8 C9 N2 20(5)
C10 C8 C9 N2 -159(4)
C11 O1 C10 O2 6.2(4)
C11 O1 C10 C8 -176.9(2)
C4 C8 C10 O2 -5.0(4)
C9 C8 C10 O2 173.7(2)
C4 C8 C10 O1 178.26(19)
C9 C8 C10 O1 -3.0(3)
C10 O1 C11 C12 -178.1(2)
C6 N1 C13 C14 87.2(3)
C2 N1 C13 C14 -90.7(3)
N1 C13 C14 C15 176.9(2)
C13 C14 C15 C16 61.0(4)
